data_1541006
loop_
_publ_author_name
'Stahl, R.'
'Jacobs, H.'

_publ_section_title
;
 Synthese und Kristallstruktur von Ba Zn (O H)4 . (H2 O)
;
_journal_name_full 'Zeitschrift fuer Anorganische und Allgemeine Chemie'
_journal_page_first 21
_journal_page_last 24
_journal_volume 624
_journal_year 1998
_chemical_formula_sum 'Ba H6 O5 Zn'
_chemical_name_systematic 'Ba Zn (O H)4 (H2 O)'
_space_group_IT_number 33
_symmetry_space_group_name_Hall 'P 2c -2n'
_symmetry_space_group_name_H-M 'P n a 21'
_cell_angle_alpha 90
_cell_angle_beta 90
_cell_angle_gamma 90
_cell_formula_units_Z 12
_cell_length_a 11.786
_cell_length_b 17.9719
_cell_length_c 7.9336
_cell_volume 1680.470
_citation_journal_id_ASTM ZAACAB
_cod_data_source_file Stahl_ZAACAB_1998_1827.cif
_cod_data_source_block H6Ba1O5Zn1
_cod_depositor_comments
;
 Marking attached hydrogen atoms.

 Antanas Vaitkus,
 2017-07-12
;
_cod_original_cell_volume 1680.47
_cod_original_formula_sum 'H6 Ba1 O5 Zn1'
_cod_database_code 1541006

loop_
_symmetry_equiv_pos_as_xyz
x,y,z
-x,-y,z+1/2
-x+1/2,y+1/2,z+1/2
x+1/2,-y+1/2,z

loop_
_atom_site_label
_atom_site_type_symbol
_atom_site_fract_x
_atom_site_fract_y
_atom_site_fract_z
_atom_site_occupancy
_atom_site_U_iso_or_equiv
_atom_site_attached_hydrogens
Ba1 Ba+2 0.5034 0.0452 0.62965 1 0.0 0
Ba2 Ba+2 0.5039 0.28724 0.5715 1 0.0 0
Ba3 Ba+2 0.4978 0.62487 0.5679 1 0.0 0
Zn1 Zn+2 0.2186 0.288 0.8417 1 0.0 0
Zn2 Zn+2 0.2213 0.6178 0.8626 1 0.0 0
Zn3 Zn+2 0.2197 0.9499 0.8545 1 0.0 0
O1 O-2 0.023 0.2641 0.24 1 0.0 2
O2 O-2 0.032 0.5984 0.467 1 0.0 2
O3 O-2 0.029 0.9334 0.237 1 0.0 2
O4 O-2 0.164 0.3394 0.043 1 0.0 1
O5 O-2 0.141 0.6608 0.059 1 0.0 1
O6 O-2 0.166 0.0155 0.034 1 0.0 1
O7 O-2 0.148 0.3307 0.648 1 0.0 1
O8 O-2 0.177 0.6715 0.664 1 0.0 1
O9 O-2 0.155 0.9816 0.636 1 0.0 1
O10 O-2 0.155 0.186 0.85 1 0.0 1
O11 O-2 0.153 0.5158 0.857 1 0.0 1
O12 O-2 0.162 0.8501 0.883 1 0.0 1
O13 O-2 0.385 0.2756 0.866 1 0.0 1
O14 O-2 0.389 0.6106 0.879 1 0.0 1
O15 O-2 0.382 0.9502 0.834 1 0.0 1
